data_7047922
loop_
_publ_author_name
'Liu, Yingle'
'He, Chunlin'
'Tang, Yongxing'
'Imler, Gregory H.'
'Parrish, Damon A.'
'Shreeve, Jean'ne M.'

_publ_section_title
;
 Asymmetric nitrogen-rich energetic materials resulting from the
 combination of tetrazolyl, dinitromethyl and
 (1,2,4-oxadiazol-5-yl)nitroamino groups with furoxan.
;
_journal_issue 46
_journal_name_full 'Dalton transactions (Cambridge, England : 2003)'
_journal_page_first 16558
_journal_page_last 16566
_journal_paper_doi 10.1039/c8dt03616k
_journal_volume 47
_journal_year 2018
_chemical_formula_moiety 'C5 N8 O9, K, N2 H5'
_chemical_formula_sum 'C5 H5 K N10 O9'
_chemical_formula_weight 388.29
_space_group_crystal_system monoclinic
_space_group_IT_number 14
_space_group_name_Hall '-P 2ybc'
_space_group_name_H-M_alt 'P 1 21/c 1'
_symmetry_space_group_name_Hall '-P 2ybc'
_symmetry_space_group_name_H-M 'P 1 21/c 1'
_atom_sites_solution_hydrogens mixed
_audit_creation_method SHELXL-2014/7
_audit_update_record
;
2018-08-07 deposited with the CCDC.
2018-10-30 downloaded from the CCDC.
;
_cell_angle_alpha 90
_cell_angle_beta 100.9850(10)
_cell_angle_gamma 90
_cell_formula_units_Z 4
_cell_length_a 7.7155(2)
_cell_length_b 10.5198(2)
_cell_length_c 16.7965(4)
_cell_measurement_reflns_used 5699
_cell_measurement_temperature 293(2)
_cell_measurement_theta_max 28.81
_cell_measurement_theta_min 2.30
_cell_volume 1338.32(5)
_computing_cell_refinement 'Bruker APEX3 v2015.5-2 (Bruker, 2015)'
_computing_data_collection 'Bruker APEX3 v2015.5-2 (Bruker, 2015)'
_computing_data_reduction
;
Bruker SAINT v8.34A (Bruker, 2013), Bruker XPREP v2014/2 (Bruker, 2014)
;
_computing_molecular_graphics 'Bruker SHELXTL v2014/7 (Bruker, 2014)'
_computing_publication_material 'Bruker SHELXTL v2014/7 (Bruker, 2014)'
_computing_structure_refinement 'SHELXL-2014/7 (Sheldrick, 2014)'
_computing_structure_solution 'Bruker SHELXTL v2014/7 (Bruker, 2014)'
_diffrn_ambient_temperature 293(2)
_diffrn_measured_fraction_theta_full 1.000
_diffrn_measured_fraction_theta_max 0.970
_diffrn_measurement_device_type 'Bruker SMART APEX II CCD'
_diffrn_measurement_method '\w scans'
_diffrn_radiation_monochromator graphite
_diffrn_radiation_source 'fine focus sealed tube'
_diffrn_radiation_type MoK\a
_diffrn_radiation_wavelength 0.71073
_diffrn_reflns_av_R_equivalents 0.0199
_diffrn_reflns_av_unetI/netI 0.0174
_diffrn_reflns_Laue_measured_fraction_full 1.000
_diffrn_reflns_Laue_measured_fraction_max 0.970
_diffrn_reflns_limit_h_max 10
_diffrn_reflns_limit_h_min -10
_diffrn_reflns_limit_k_max 14
_diffrn_reflns_limit_k_min -14
_diffrn_reflns_limit_l_max 23
_diffrn_reflns_limit_l_min -22
_diffrn_reflns_number 15653
_diffrn_reflns_point_group_measured_fraction_full 1.000
_diffrn_reflns_point_group_measured_fraction_max 0.970
_diffrn_reflns_theta_full 25.242
_diffrn_reflns_theta_max 30.089
_diffrn_reflns_theta_min 2.296
_exptl_absorpt_coefficient_mu 0.478
_exptl_absorpt_correction_T_max 0.7460
_exptl_absorpt_correction_T_min 0.7045
_exptl_absorpt_correction_type multi-scan
_exptl_absorpt_process_details 'SADABS v2014/5 (Bruker, 2008)'
_exptl_crystal_colour 'clear yellow'
_exptl_crystal_density_diffrn 1.927
_exptl_crystal_description block
_exptl_crystal_F_000 784
_exptl_crystal_size_max 0.208
_exptl_crystal_size_mid 0.119
_exptl_crystal_size_min 0.082
_refine_diff_density_max 0.308
_refine_diff_density_min -0.202
_refine_diff_density_rms 0.042
_refine_ls_extinction_method none
_refine_ls_goodness_of_fit_ref 1.030
_refine_ls_hydrogen_treatment mixed
_refine_ls_matrix_type full
_refine_ls_number_parameters 259
_refine_ls_number_reflns 3815
_refine_ls_number_restraints 18
_refine_ls_restrained_S_all 1.050
_refine_ls_R_factor_all 0.0414
_refine_ls_R_factor_gt 0.0303
_refine_ls_shift/su_max 0.005
_refine_ls_shift/su_mean 0.000
_refine_ls_structure_factor_coef Fsqd
_refine_ls_weighting_details 'w=1/[\s^2^(Fo^2^)+(0.0400P)^2^+0.3525P] where P=(Fo^2^+2Fc^2^)/3'
_refine_ls_weighting_scheme calc
_refine_ls_wR_factor_gt 0.0775
_refine_ls_wR_factor_ref 0.0834
_reflns_Friedel_coverage 0.000
_reflns_number_gt 3098
_reflns_number_total 3815
_reflns_threshold_expression 'I > 2\s(I)'
_cod_data_source_file c8dt03616k2.cif
_cod_data_source_block shrv686
_cod_depositor_comments 'Adding full bibliography for 7047922--7047925.cif.'
_cod_database_code 7047922
_shelx_shelxl_version_number 2014/7
_shelx_space_group_comment
;
The symmetry employed for this shelxl refinement is uniquely defined
by the following loop, which should always be used as a source of
symmetry information in preference to the above space-group names.
They are only intended as comments.
;
_shelx_estimated_absorpt_t_min 0.907
_shelx_estimated_absorpt_t_max 0.962

loop_
_space_group_symop_operation_xyz
'x, y, z'
'-x, y+1/2, -z+1/2'
'-x, -y, -z'
'x, -y-1/2, z-1/2'

loop_
_atom_site_label
_atom_site_type_symbol
_atom_site_fract_x
_atom_site_fract_y
_atom_site_fract_z
_atom_site_U_iso_or_equiv
_atom_site_adp_type
_atom_site_occupancy
_atom_site_site_symmetry_order
_atom_site_calc_flag
_atom_site_refinement_flags_posn
_atom_site_refinement_flags_adp
_atom_site_refinement_flags_occupancy
_atom_site_disorder_assembly
_atom_site_disorder_group
O1 O 0.11145(12) 0.01512(8) 0.58105(6) 0.0351(2) Uani 1 1 d . . . . .
O2 O -0.03019(12) 0.19276(9) 0.55230(6) 0.0351(2) Uani 1 1 d . . . . .
N3 N 0.10888(13) 0.12824(10) 0.56082(6) 0.0270(2) Uani 1 1 d . . . . .
C4 C 0.25755(16) 0.19166(11) 0.54595(8) 0.0271(2) Uani 1 1 d . . . . .
N5 N 0.42301(14) 0.13694(10) 0.55979(7) 0.0307(2) Uani 1 1 d . . . . .
O6 O 0.45398(13) 0.03131(10) 0.59228(8) 0.0492(3) Uani 1 1 d . . . . .
O7 O 0.54442(12) 0.20170(9) 0.54048(7) 0.0397(2) Uani 1 1 d . . . . .
C8 C 0.23898(15) 0.32215(11) 0.51827(8) 0.0267(2) Uani 1 1 d . . . . .
N9 N 0.12746(14) 0.35373(10) 0.45110(7) 0.0310(2) Uani 1 1 d . . . . .
O10 O 0.02431(13) 0.29437(10) 0.39937(6) 0.0416(2) Uani 1 1 d . . . . .
O11 O 0.13286(13) 0.48981(9) 0.44220(6) 0.0380(2) Uani 1 1 d . . . . .
N12 N 0.25629(15) 0.53560(11) 0.50521(7) 0.0351(3) Uani 1 1 d . . . . .
C13 C 0.31874(16) 0.43809(11) 0.54991(8) 0.0283(2) Uani 1 1 d . . . . .
C14 C 0.45520(17) 0.46182(11) 0.62144(8) 0.0290(3) Uani 1 1 d . . . . .
N15 N 0.51635(19) 0.37435(11) 0.67361(8) 0.0434(3) Uani 1 1 d . . . . .
O16 O 0.64583(16) 0.44098(9) 0.72955(6) 0.0457(3) Uani 1 1 d . . . . .
C17 C 0.64425(18) 0.56270(12) 0.70254(8) 0.0318(3) Uani 1 1 d . . . . .
N18 N 0.52715(14) 0.58053(10) 0.63596(7) 0.0308(2) Uani 1 1 d . . . . .
N19 N 0.77004(17) 0.63417(11) 0.74919(7) 0.0391(3) Uani 1 1 d . . . . .
N20 N 0.77195(16) 0.75721(11) 0.73031(7) 0.0373(3) Uani 1 1 d . . . . .
O21 O 0.66070(14) 0.81009(9) 0.67804(7) 0.0444(3) Uani 1 1 d . . . . .
O22 O 0.89723(17) 0.81888(11) 0.77030(8) 0.0583(3) Uani 1 1 d . . . . .
K23 K 0.30934(4) 0.79665(3) 0.59691(2) 0.03897(9) Uani 1 1 d . . . . .
N24A N 0.7683(11) 0.1127(11) 0.7438(5) 0.093(2) Uani 0.482(15) 1 d D U P A 1
H24A H 0.858(4) 0.162(5) 0.771(2) 0.140 Uiso 0.482(15) 1 d D U P A 1
H24B H 0.751(8) 0.045(3) 0.775(2) 0.140 Uiso 0.482(15) 1 d D U P A 1
N25A N 0.8393(14) 0.0593(6) 0.6814(5) 0.053(2) Uani 0.482(15) 1 d D U P A 1
H25A H 0.9557 0.0707 0.6913 0.080 Uiso 0.482(15) 1 calc R U P A 1
H25B H 0.7922 0.0964 0.6347 0.080 Uiso 0.482(15) 1 calc R U P A 1
H25C H 0.8155 -0.0236 0.6784 0.080 Uiso 0.482(15) 1 calc R U P A 1
N24B N 0.7731(7) 0.1640(7) 0.7265(3) 0.0566(13) Uani 0.518(15) 1 d D U P A 2
H24C H 0.857(3) 0.226(2) 0.727(2) 0.085 Uiso 0.518(15) 1 d D U P A 2
H24D H 0.672(3) 0.196(3) 0.6946(17) 0.085 Uiso 0.518(15) 1 d D U P A 2
N25B N 0.8251(13) 0.0709(7) 0.6805(4) 0.057(2) Uani 0.518(15) 1 d D U P A 2
H25D H 0.9010 0.0197 0.7118 0.086 Uiso 0.518(15) 1 calc R U P A 2
H25E H 0.8772 0.1055 0.6428 0.086 Uiso 0.518(15) 1 calc R U P A 2
H25F H 0.7314 0.0264 0.6567 0.086 Uiso 0.518(15) 1 calc R U P A 2

loop_
_atom_site_aniso_label
_atom_site_aniso_U_11
_atom_site_aniso_U_22
_atom_site_aniso_U_33
_atom_site_aniso_U_23
_atom_site_aniso_U_13
_atom_site_aniso_U_12
O1 0.0338(5) 0.0235(4) 0.0473(5) 0.0021(4) 0.0062(4) -0.0061(3)
O2 0.0237(4) 0.0353(5) 0.0471(6) 0.0028(4) 0.0085(4) 0.0018(4)
N3 0.0250(5) 0.0259(5) 0.0295(5) -0.0014(4) 0.0035(4) -0.0032(4)
C4 0.0223(5) 0.0239(5) 0.0341(6) 0.0007(5) 0.0032(5) -0.0025(4)
N5 0.0254(5) 0.0257(5) 0.0399(6) -0.0018(4) 0.0032(4) -0.0016(4)
O6 0.0306(5) 0.0308(5) 0.0821(8) 0.0155(5) 0.0006(5) 0.0026(4)
O7 0.0266(5) 0.0376(5) 0.0571(6) 0.0010(5) 0.0133(4) -0.0048(4)
C8 0.0215(5) 0.0267(6) 0.0315(6) 0.0023(5) 0.0041(5) -0.0011(4)
N9 0.0266(5) 0.0313(5) 0.0346(5) 0.0042(4) 0.0047(4) -0.0027(4)
O10 0.0338(5) 0.0510(6) 0.0364(5) -0.0010(4) -0.0023(4) -0.0110(4)
O11 0.0325(5) 0.0335(5) 0.0446(5) 0.0112(4) -0.0013(4) 0.0005(4)
N12 0.0309(6) 0.0291(5) 0.0436(6) 0.0040(5) 0.0025(5) -0.0009(4)
C13 0.0260(6) 0.0239(5) 0.0357(6) 0.0012(5) 0.0075(5) -0.0020(4)
C14 0.0296(6) 0.0248(5) 0.0333(6) 0.0006(5) 0.0075(5) -0.0031(4)
N15 0.0552(8) 0.0308(6) 0.0391(6) 0.0047(5) -0.0038(6) -0.0105(5)
O16 0.0596(7) 0.0322(5) 0.0380(5) 0.0081(4) -0.0090(5) -0.0091(5)
C17 0.0352(7) 0.0288(6) 0.0310(6) 0.0029(5) 0.0055(5) -0.0011(5)
N18 0.0306(5) 0.0252(5) 0.0349(5) 0.0004(4) 0.0021(4) -0.0032(4)
N19 0.0425(7) 0.0341(6) 0.0358(6) 0.0032(5) -0.0048(5) -0.0068(5)
N20 0.0392(6) 0.0329(6) 0.0365(6) -0.0012(5) -0.0012(5) -0.0042(5)
O21 0.0416(6) 0.0330(5) 0.0521(6) 0.0045(4) -0.0077(5) -0.0022(4)
O22 0.0572(7) 0.0424(6) 0.0630(8) -0.0021(5) -0.0201(6) -0.0162(5)
K23 0.02825(15) 0.02764(14) 0.0590(2) 0.00107(13) 0.00326(13) 0.00043(10)
N24A 0.141(5) 0.071(5) 0.084(4) -0.029(3) 0.062(4) -0.019(4)
N25A 0.051(4) 0.030(2) 0.083(4) 0.019(2) 0.023(3) 0.000(2)
N24B 0.051(2) 0.052(3) 0.059(2) -0.0067(19) -0.0089(17) 0.0023(17)
N25B 0.036(3) 0.097(5) 0.041(3) 0.002(3) 0.013(2) 0.003(3)

loop_
_atom_type_symbol
_atom_type_description
_atom_type_scat_dispersion_real
_atom_type_scat_dispersion_imag
_atom_type_scat_source
C C 0.0033 0.0016 'International Tables Vol C Tables 4.2.6.8 and 6.1.1.4'
H H 0.0000 0.0000 'International Tables Vol C Tables 4.2.6.8 and 6.1.1.4'
N N 0.0061 0.0033 'International Tables Vol C Tables 4.2.6.8 and 6.1.1.4'
O O 0.0106 0.0060 'International Tables Vol C Tables 4.2.6.8 and 6.1.1.4'
K K 0.2009 0.2494 'International Tables Vol C Tables 4.2.6.8 and 6.1.1.4'

loop_
_geom_angle_atom_site_label_1
_geom_angle_atom_site_label_2
_geom_angle_atom_site_label_3
_geom_angle
O1 N3 O2 121.37(10)
O1 N3 C4 122.72(10)
O2 N3 C4 115.91(10)
N5 C4 N3 122.57(10)
N5 C4 C8 118.80(10)
N3 C4 C8 118.57(10)
O6 N5 O7 120.74(11)
O6 N5 C4 122.84(11)
O7 N5 C4 116.37(10)
N9 C8 C13 105.54(11)
N9 C8 C4 121.33(11)
C13 C8 C4 133.13(11)
O10 N9 C8 134.59(12)
O10 N9 O11 117.28(10)
C8 N9 O11 108.10(10)
N12 O11 N9 107.39(9)
C13 N12 O11 107.08(10)
N12 C13 C8 111.85(12)
N12 C13 C14 117.86(11)
C8 C13 C14 130.29(11)
N15 C14 N18 116.36(12)
N15 C14 C13 123.19(12)
N18 C14 C13 120.45(11)
C14 N15 O16 102.51(10)
C17 O16 N15 106.51(10)
N18 C17 N19 135.76(12)
N18 C17 O16 112.40(11)
N19 C17 O16 111.76(12)
C17 N18 C14 102.22(11)
N20 N19 C17 116.15(11)
O21 N20 O22 120.63(12)
O21 N20 N19 124.60(12)
O22 N20 N19 114.77(12)
N25A N24A H24A 104.1(18)
N25A N24A H24B 104.2(18)
H24A N24A H24B 109(2)
N24A N25A H25A 109.5
N24A N25A H25B 109.5
H25A N25A H25B 109.5
N24A N25A H25C 109.5
H25A N25A H25C 109.5
H25B N25A H25C 109.5
N25B N24B H24C 103.4(16)
N25B N24B H24D 103.8(16)
H24C N24B H24D 106(2)
N24B N25B H25D 109.5
N24B N25B H25E 109.5
H25D N25B H25E 109.5
N24B N25B H25F 109.5
H25D N25B H25F 109.5
H25E N25B H25F 109.5

loop_
_geom_bond_atom_site_label_1
_geom_bond_atom_site_label_2
_geom_bond_distance
O1 N3 1.2367(13)
O2 N3 1.2546(13)
N3 C4 1.3901(15)
C4 N5 1.3791(16)
C4 C8 1.4477(16)
N5 O6 1.2410(14)
N5 O7 1.2500(14)
C8 N9 1.3242(16)
C8 C13 1.4226(17)
N9 O10 1.2307(15)
N9 O11 1.4408(14)
O11 N12 1.3693(15)
N12 C13 1.3078(16)
C13 C14 1.4601(19)
C14 N15 1.2960(17)
C14 N18 1.3695(15)
N15 O16 1.4193(16)
O16 C17 1.3577(16)
C17 N18 1.3104(17)
C17 N19 1.3533(18)
N19 N20 1.3334(17)
N20 O21 1.2369(16)
N20 O22 1.2485(15)
N24A N25A 1.389(7)
N24A H24A 0.912(10)
N24A H24B 0.910(10)
N25A H25A 0.8900
N25A H25B 0.8900
N25A H25C 0.8900
N24B N25B 1.355(6)
N24B H24C 0.921(10)
N24B H24D 0.918(10)
N25B H25D 0.8900
N25B H25E 0.8900
N25B H25F 0.8900

loop_
_geom_hbond_atom_site_label_D
_geom_hbond_atom_site_label_H
_geom_hbond_atom_site_label_A
_geom_hbond_distance_DH
_geom_hbond_distance_HA
_geom_hbond_distance_DA
_geom_hbond_angle_DHA
_geom_hbond_site_symmetry_A
N24A H24A O10 0.912(10) 2.33(3) 3.118(8) 144(4) 4_666
N24A H24A O22 0.912(10) 2.70(3) 3.413(8) 135(3) 2_746
N25A H25A O1 0.89 2.46 2.969(8) 116.6 1_655
N25A H25A N19 0.89 2.26 3.118(11) 161.5 2_746
N25A H25B O2 0.89 2.35 2.919(7) 121.5 1_655
N25A H25B O7 0.89 2.50 3.313(11) 152.7 .
N25A H25C N20 0.89 2.51 3.347(6) 156.8 1_545
N25A H25C O21 0.89 2.12 2.957(7) 156.8 1_545
N25A H25C O22 0.89 2.27 2.927(7) 130.3 1_545
N24B H24C O22 0.921(10) 2.123(15) 3.013(7) 162(3) 2_746
N24B H24D O7 0.918(10) 2.59(2) 3.306(5) 135(2) .
N24B H24D N15 0.918(10) 2.22(2) 2.989(5) 140(2) .
N24B H24D O16 0.918(10) 2.66(3) 3.078(6) 108(2) .
N25B H25D O22 0.89 2.33 3.049(8) 137.5 1_545
N25B H25E O1 0.89 2.44 3.069(8) 127.9 1_655
N25B H25E O2 0.89 2.02 2.905(7) 173.8 1_655
N25B H25E N3 0.89 2.47 3.298(7) 155.5 1_655
N25B H25F O6 0.89 2.21 2.992(10) 146.8 .
N25B H25F O21 0.89 2.38 3.020(8) 128.7 1_545

loop_
_geom_torsion_atom_site_label_1
_geom_torsion_atom_site_label_2
_geom_torsion_atom_site_label_3
_geom_torsion_atom_site_label_4
_geom_torsion
O1 N3 C4 N5 -6.14(19)
O2 N3 C4 N5 174.02(11)
O1 N3 C4 C8 176.67(11)
O2 N3 C4 C8 -3.17(17)
N3 C4 N5 O6 -5.7(2)
C8 C4 N5 O6 171.44(13)
N3 C4 N5 O7 176.82(11)
C8 C4 N5 O7 -6.00(18)
N5 C4 C8 N9 124.89(13)
N3 C4 C8 N9 -57.81(17)
N5 C4 C8 C13 -56.3(2)
N3 C4 C8 C13 121.03(15)
C13 C8 N9 O10 179.94(13)
C4 C8 N9 O10 -0.9(2)
C13 C8 N9 O11 -1.97(13)
C4 C8 N9 O11 177.15(11)
O10 N9 O11 N12 -179.44(11)
C8 N9 O11 N12 2.09(13)
N9 O11 N12 C13 -1.26(13)
O11 N12 C13 C8 0.05(15)
O11 N12 C13 C14 179.49(11)
N9 C8 C13 N12 1.27(15)
C4 C8 C13 N12 -177.70(13)
N9 C8 C13 C14 -178.07(12)
C4 C8 C13 C14 3.0(2)
N12 C13 C14 N15 174.24(13)
C8 C13 C14 N15 -6.5(2)
N12 C13 C14 N18 -6.53(18)
C8 C13 C14 N18 172.78(12)
N18 C14 N15 O16 -0.61(16)
C13 C14 N15 O16 178.66(12)
C14 N15 O16 C17 0.10(15)
N15 O16 C17 N18 0.43(16)
N15 O16 C17 N19 -176.73(12)
N19 C17 N18 C14 175.48(16)
O16 C17 N18 C14 -0.74(15)
N15 C14 N18 C17 0.86(16)
C13 C14 N18 C17 -178.42(12)
N18 C17 N19 N20 7.6(2)
O16 C17 N19 N20 -176.12(12)
C17 N19 N20 O21 5.5(2)
C17 N19 N20 O22 -174.86(13)
